data_4306993
loop_
_publ_author_name
'Stephen P. Jeffery'
'Michael L. Singleton'
'Joseph H. Reibenspies'
'Marcetta Y. Darensbourg'

_publ_contact_author_address
;Texas A&M University
Department of Chemistry
College Station, TX 77843-3255
USA            
;
_publ_contact_author_email marcetta@mail.chem.tamu.edu
_publ_contact_author_fax 979-845-0158
_publ_contact_author_name 'Marcetta Y. Darensbourg'
_publ_contact_author_phone 959-845-5417
_publ_section_title
;
Control of S-Based Aggregation: Designed Synthesis of NiM2 and Ni2M
Trinuclear Complexes
;
_journal_name_full 'Inorganic Chemistry'
_journal_page_first 179
_journal_page_last 185
_journal_paper_doi 10.1021/ic061475f
_journal_volume 46
_journal_year 2007
_chemical_formula_sum 'C20 H40 Br Cu N4 Ni2 O4 S4'
_chemical_formula_weight 789.68
_chemical_name_systematic
; 
 ? 
;
_space_group_IT_number 19
_symmetry_cell_setting orthorhombic
_symmetry_space_group_name_Hall 'P 2ac 2ab'
_symmetry_space_group_name_H-M 'P 21 21 21'
_atom_sites_solution_hydrogens geom
_atom_sites_solution_primary direct
_atom_sites_solution_secondary difmap
_audit_creation_method SHELXL-97
_cell_angle_alpha 90.00
_cell_angle_beta 90.00
_cell_angle_gamma 90.00
_cell_formula_units_Z 4
_cell_length_a 8.467(5)
_cell_length_b 11.600(7)
_cell_length_c 27.870(16)
_cell_measurement_temperature 110(2)
_cell_volume 2737(3)
_computing_structure_refinement 'SHELXL-97 (Sheldrick, 1997)'
_computing_structure_solution 'SHELXS-97 (Sheldrick, 1990)'
_diffrn_ambient_temperature 110(2)
_diffrn_measured_fraction_theta_full 0.887
_diffrn_measured_fraction_theta_max 0.887
_diffrn_radiation_monochromator graphite
_diffrn_radiation_source 'fine-focus sealed tube'
_diffrn_radiation_type MoK\a
_diffrn_radiation_wavelength 0.71073
_diffrn_reflns_av_R_equivalents 0.0809
_diffrn_reflns_av_sigmaI/netI 0.1623
_diffrn_reflns_limit_h_max 9
_diffrn_reflns_limit_h_min -5
_diffrn_reflns_limit_k_max 13
_diffrn_reflns_limit_k_min -10
_diffrn_reflns_limit_l_max 32
_diffrn_reflns_limit_l_min -33
_diffrn_reflns_number 5271
_diffrn_reflns_theta_full 25.00
_diffrn_reflns_theta_max 25.00
_diffrn_reflns_theta_min 2.28
_exptl_absorpt_coefficient_mu 3.932
_exptl_crystal_density_diffrn 1.916
_exptl_crystal_density_method 'not measured'
_exptl_crystal_F_000 1616
_refine_diff_density_max 0.858
_refine_diff_density_min -0.824
_refine_diff_density_rms 0.161
_refine_ls_abs_structure_details 'Flack H D (1983), Acta Cryst. A39, 876-881'
_refine_ls_abs_structure_Flack 0.0(3)
_refine_ls_extinction_method none
_refine_ls_goodness_of_fit_ref 1.019
_refine_ls_hydrogen_treatment mixed
_refine_ls_matrix_type full
_refine_ls_number_parameters 326
_refine_ls_number_reflns 3685
_refine_ls_number_restraints 168
_refine_ls_restrained_S_all 1.010
_refine_ls_R_factor_all 0.1353
_refine_ls_R_factor_gt 0.0770
_refine_ls_shift/su_max 0.024
_refine_ls_shift/su_mean 0.003
_refine_ls_structure_factor_coef Fsqd
_refine_ls_weighting_details 'calc w=1/[\s^2^(Fo^2^)+(0.0600P)^2^+0.0000P] where P=(Fo^2^+2Fc^2^)/3'
_refine_ls_weighting_scheme calc
_refine_ls_wR_factor_gt 0.1451
_refine_ls_wR_factor_ref 0.1682
_reflns_number_gt 2217
_reflns_number_total 3685
_reflns_threshold_expression >2sigma(I)
_cod_data_source_file ic061475fsi20060804_042402_1.cif
_cod_data_source_block mdsj01
_cod_depositor_comments
;

2020-09-02
Z value and formula fixed to values more according to usual
chemical conventions.                 miguel
;
_cod_original_formula_weight 394.84
_cod_original_formula_units_Z 8
_cod_original_formula_sum 'C10 H20 Br0.50 Cu0.50 N2 Ni O2 S2'
_cod_database_code 4306993

loop_
_symmetry_equiv_pos_as_xyz
'x, y, z'
'-x+1/2, -y, z+1/2'
'x+1/2, -y+1/2, -z'
'-x, y+1/2, -z+1/2'

loop_
_atom_site_label
_atom_site_type_symbol
_atom_site_fract_x
_atom_site_fract_y
_atom_site_fract_z
_atom_site_U_iso_or_equiv
_atom_site_adp_type
_atom_site_occupancy
_atom_site_symmetry_multiplicity
_atom_site_calc_flag
_atom_site_refinement_flags
_atom_site_disorder_assembly
_atom_site_disorder_group
Ni1 Ni 0.6341(3) 0.5347(2) 0.35297(7) 0.0340(6) Uani 1 1 d . . .
Ni2 Ni 0.8046(3) 1.0175(2) 0.41346(6) 0.0267(6) Uani 1 1 d . . .
Cu1 Cu 0.7371(3) 0.8035(2) 0.33801(7) 0.0367(6) Uani 1 1 d . . .
Br1 Br 0.8801(3) 0.7226(2) 0.27072(8) 0.0609(7) Uani 1 1 d . . .
S1 S 0.8296(6) 0.5112(4) 0.39841(14) 0.0417(12) Uani 1 1 d U . .
S2 S 0.5888(6) 0.6972(4) 0.38807(15) 0.0402(13) Uani 1 1 d . . .
S3 S 0.5577(5) 1.0304(5) 0.41865(14) 0.0351(11) Uani 1 1 d U . .
S4 S 0.7882(5) 0.9936(4) 0.33707(13) 0.0320(11) Uani 1 1 d . . .
O1 O 0.7937(16) 0.4584(12) 0.4445(4) 0.056(3) Uani 1 1 d U . .
O2 O 0.9448(18) 0.6051(13) 0.4014(4) 0.063(3) Uani 1 1 d U . .
O3 O 0.4537(12) 0.9791(10) 0.3818(3) 0.026(2) Uani 1 1 d U . .
O4 O 0.5209(14) 1.1530(11) 0.4306(4) 0.034(3) Uani 1 1 d U . .
N1 N 0.680(2) 0.3851(13) 0.3228(5) 0.046(2) Uani 1 1 d U . .
N2 N 0.446(2) 0.5571(14) 0.3130(5) 0.045(2) Uani 1 1 d U . .
N3 N 0.8099(17) 0.9914(13) 0.4842(4) 0.039(2) Uani 1 1 d U . .
N4 N 1.0296(17) 1.0197(14) 0.4101(5) 0.039(2) Uani 1 1 d U . .
C1 C 0.919(3) 0.3952(19) 0.3682(7) 0.063(4) Uani 1 1 d U . .
H1A H 0.9935 0.4257 0.3440 0.075 Uiso 1 1 calc R . .
H1B H 0.9799 0.3487 0.3915 0.075 Uiso 1 1 calc R . .
C2 C 0.807(3) 0.3236(18) 0.3452(7) 0.057(3) Uani 1 1 d U . .
H2A H 0.7621 0.2696 0.3691 0.068 Uiso 1 1 calc R . .
H2B H 0.8617 0.2771 0.3205 0.068 Uiso 1 1 calc R . .
C3 C 0.708(2) 0.4075(17) 0.2691(6) 0.045(3) Uani 1 1 d U . .
H3A H 0.7861 0.4705 0.2657 0.053 Uiso 1 1 calc R . .
H3B H 0.7540 0.3374 0.2545 0.053 Uiso 1 1 calc R . .
C4 C 0.562(2) 0.4395(17) 0.2419(6) 0.044(3) Uani 1 1 d U . .
H4A H 0.4806 0.3791 0.2463 0.053 Uiso 1 1 calc R . .
H4B H 0.5865 0.4447 0.2072 0.053 Uiso 1 1 calc R . .
C5 C 0.497(2) 0.5572(17) 0.2598(6) 0.044(3) Uani 1 1 d U . .
H5A H 0.5789 0.6168 0.2551 0.052 Uiso 1 1 calc R . .
H5B H 0.4045 0.5788 0.2399 0.052 Uiso 1 1 calc R . .
C6 C 0.532(2) 0.3029(18) 0.3283(6) 0.045(3) Uani 1 1 d U . .
H6A H 0.5048 0.2714 0.2964 0.054 Uiso 1 1 calc R . .
H6B H 0.5619 0.2374 0.3492 0.054 Uiso 1 1 calc R . .
C7 C 0.389(2) 0.3614(16) 0.3492(6) 0.045(3) Uani 1 1 d U . .
H7A H 0.3026 0.3042 0.3513 0.054 Uiso 1 1 calc R . .
H7B H 0.4143 0.3865 0.3822 0.054 Uiso 1 1 calc R . .
C8 C 0.330(2) 0.4631(17) 0.3218(6) 0.045(3) Uani 1 1 d U . .
H8A H 0.2395 0.4961 0.3394 0.054 Uiso 1 1 calc R . .
H8B H 0.2907 0.4357 0.2904 0.054 Uiso 1 1 calc R . .
C9 C 0.377(3) 0.6717(17) 0.3199(6) 0.049(3) Uani 1 1 d U . .
H9A H 0.2646 0.6694 0.3100 0.059 Uiso 1 1 calc R . .
H9B H 0.4320 0.7275 0.2990 0.059 Uiso 1 1 calc R . .
C10 C 0.386(2) 0.7119(18) 0.3695(6) 0.052(3) Uani 1 1 d U . .
H10A H 0.3163 0.6649 0.3903 0.063 Uiso 1 1 calc R . .
H10B H 0.3522 0.7934 0.3717 0.063 Uiso 1 1 calc R . .
C11 C 0.525(2) 0.9513(17) 0.4726(6) 0.036(3) Uani 1 1 d U . .
H11A H 0.4199 0.9689 0.4862 0.043 Uiso 1 1 calc R . .
H11B H 0.5324 0.8673 0.4666 0.043 Uiso 1 1 calc R . .
C12 C 0.6550(19) 0.9902(17) 0.5065(5) 0.036(3) Uani 1 1 d U . .
H12A H 0.6301 1.0687 0.5182 0.044 Uiso 1 1 calc R . .
H12B H 0.6575 0.9380 0.5346 0.044 Uiso 1 1 calc R . .
C13 C 0.908(2) 1.0759(16) 0.5129(5) 0.039(3) Uani 1 1 d U . .
H13A H 0.9876 1.0331 0.5319 0.046 Uiso 1 1 calc R . .
H13B H 0.8388 1.1179 0.5356 0.046 Uiso 1 1 calc R . .
C14 C 0.991(2) 1.1619(17) 0.4805(6) 0.038(3) Uani 1 1 d U . .
H14A H 1.0454 1.2201 0.5007 0.046 Uiso 1 1 calc R . .
H14B H 0.9116 1.2026 0.4608 0.046 Uiso 1 1 calc R . .
C15 C 1.115(2) 1.1045(17) 0.4464(5) 0.039(3) Uani 1 1 d U . .
H15A H 1.1934 1.0611 0.4657 0.047 Uiso 1 1 calc R . .
H15B H 1.1723 1.1649 0.4283 0.047 Uiso 1 1 calc R . .
C16 C 0.873(2) 0.8684(17) 0.4852(6) 0.042(3) Uani 1 1 d U . .
H16A H 0.8085 0.8198 0.4636 0.051 Uiso 1 1 calc R . .
H16B H 0.8630 0.8373 0.5181 0.051 Uiso 1 1 calc R . .
C17 C 1.051(2) 0.8607(18) 0.4692(6) 0.043(3) Uani 1 1 d U . .
H17A H 1.1159 0.9064 0.4918 0.051 Uiso 1 1 calc R . .
H17B H 1.0859 0.7794 0.4716 0.051 Uiso 1 1 calc R . .
C18 C 1.082(2) 0.9030(16) 0.4191(5) 0.040(3) Uani 1 1 d U . .
H18A H 1.1972 0.8986 0.4128 0.048 Uiso 1 1 calc R . .
H18B H 1.0290 0.8507 0.3961 0.048 Uiso 1 1 calc R . .
C19 C 1.085(2) 1.0624(16) 0.3618(5) 0.037(3) Uani 1 1 d U . .
H19A H 1.2000 1.0487 0.3583 0.045 Uiso 1 1 calc R . .
H19B H 1.0657 1.1463 0.3590 0.045 Uiso 1 1 calc R . .
C20 C 0.997(2) 0.9995(17) 0.3230(5) 0.037(3) Uani 1 1 d U . .
H20A H 1.0391 0.9203 0.3200 0.045 Uiso 1 1 calc R . .
H20B H 1.0124 1.0395 0.2920 0.045 Uiso 1 1 calc R . .

loop_
_atom_site_aniso_label
_atom_site_aniso_U_11
_atom_site_aniso_U_22
_atom_site_aniso_U_33
_atom_site_aniso_U_23
_atom_site_aniso_U_13
_atom_site_aniso_U_12
Ni1 0.0345(16) 0.0516(14) 0.0158(10) -0.0033(10) -0.0085(10) -0.0007(13)
Ni2 0.0137(12) 0.0516(15) 0.0149(9) -0.0017(10) 0.0013(9) -0.0022(12)
Cu1 0.0256(14) 0.0554(15) 0.0292(10) -0.0052(11) -0.0004(10) -0.0016(12)
Br1 0.0595(17) 0.0597(14) 0.0634(12) -0.0228(11) 0.0288(13) -0.0144(12)
S1 0.029(3) 0.066(3) 0.029(2) -0.002(2) -0.005(2) -0.012(3)
S2 0.037(3) 0.051(3) 0.032(2) 0.000(2) 0.009(2) -0.009(3)
S3 0.020(2) 0.063(3) 0.023(2) -0.009(2) 0.0025(19) 0.003(2)
S4 0.018(3) 0.061(3) 0.0168(18) -0.001(2) -0.0027(19) 0.004(2)
O1 0.037(7) 0.097(8) 0.033(5) 0.021(6) -0.010(6) -0.014(7)
O2 0.052(7) 0.088(8) 0.051(6) 0.029(6) -0.019(6) -0.032(7)
O3 0.005(5) 0.049(6) 0.023(5) -0.008(5) 0.006(4) 0.001(5)
O4 0.018(6) 0.052(6) 0.030(5) 0.000(5) 0.016(5) 0.007(5)
N1 0.035(5) 0.069(5) 0.035(4) -0.004(4) -0.017(4) 0.007(4)
N2 0.037(5) 0.065(5) 0.033(4) 0.000(4) -0.006(4) 0.004(4)
N3 0.021(4) 0.067(5) 0.029(4) -0.004(4) 0.004(4) -0.002(4)
N4 0.027(5) 0.064(5) 0.025(4) 0.002(4) 0.007(4) 0.000(4)
C1 0.043(7) 0.089(8) 0.057(7) -0.012(7) -0.020(6) 0.008(7)
C2 0.040(6) 0.080(7) 0.050(6) -0.007(5) -0.020(5) 0.008(6)
C3 0.034(5) 0.067(6) 0.033(5) -0.004(5) -0.011(5) 0.006(5)
C4 0.035(6) 0.067(6) 0.031(5) 0.000(5) -0.010(5) 0.004(5)
C5 0.035(5) 0.066(6) 0.029(5) 0.002(5) -0.006(5) 0.004(5)
C6 0.036(5) 0.067(6) 0.031(5) -0.002(5) -0.014(5) 0.005(5)
C7 0.036(5) 0.066(6) 0.034(5) -0.001(5) -0.010(5) 0.004(5)
C8 0.035(5) 0.065(6) 0.035(5) 0.000(5) -0.009(5) 0.004(5)
C9 0.042(6) 0.066(6) 0.040(5) -0.003(5) -0.005(5) 0.003(6)
C10 0.045(7) 0.068(7) 0.043(6) -0.003(6) -0.007(6) 0.004(7)
C11 0.006(6) 0.070(7) 0.033(6) 0.000(6) 0.005(5) -0.008(6)
C12 0.011(5) 0.067(6) 0.031(5) -0.001(5) 0.002(4) -0.006(5)
C13 0.023(5) 0.066(6) 0.027(5) -0.008(5) 0.005(4) -0.005(5)
C14 0.025(5) 0.064(6) 0.025(5) -0.005(5) 0.006(4) -0.006(5)
C15 0.026(5) 0.064(6) 0.026(5) 0.001(5) 0.007(4) -0.005(5)
C16 0.027(5) 0.067(6) 0.033(5) 0.002(5) 0.002(5) 0.000(5)
C17 0.027(5) 0.066(6) 0.034(5) 0.000(5) 0.000(5) 0.002(5)
C18 0.026(5) 0.064(6) 0.030(5) 0.001(5) 0.006(5) 0.002(5)
C19 0.025(6) 0.061(6) 0.025(5) 0.002(5) 0.008(5) -0.002(5)
C20 0.025(7) 0.062(7) 0.024(6) 0.008(6) 0.007(5) -0.005(6)

loop_
_atom_type_symbol
_atom_type_description
_atom_type_scat_dispersion_real
_atom_type_scat_dispersion_imag
_atom_type_scat_source
C C 0.0033 0.0016 'International Tables Vol C Tables 4.2.6.8 and 6.1.1.4'
H H 0.0000 0.0000 'International Tables Vol C Tables 4.2.6.8 and 6.1.1.4'
N N 0.0061 0.0033 'International Tables Vol C Tables 4.2.6.8 and 6.1.1.4'
O O 0.0106 0.0060 'International Tables Vol C Tables 4.2.6.8 and 6.1.1.4'
S S 0.1246 0.1234 'International Tables Vol C Tables 4.2.6.8 and 6.1.1.4'
Ni Ni 0.3393 1.1124 'International Tables Vol C Tables 4.2.6.8 and 6.1.1.4'
Cu Cu 0.3201 1.2651 'International Tables Vol C Tables 4.2.6.8 and 6.1.1.4'
Br Br -0.2901 2.4595 'International Tables Vol C Tables 4.2.6.8 and 6.1.1.4'

loop_
_geom_angle_atom_site_label_1
_geom_angle_atom_site_label_2
_geom_angle_atom_site_label_3
_geom_angle
_geom_angle_site_symmetry_1
_geom_angle_site_symmetry_3
_geom_angle_publ_flag
N2 Ni1 N1 91.9(6) . . ?
N2 Ni1 S1 177.6(5) . . ?
N1 Ni1 S1 89.4(5) . . ?
N2 Ni1 S2 89.9(5) . . ?
N1 Ni1 S2 178.1(5) . . ?
S1 Ni1 S2 88.9(2) . . ?
N4 Ni2 N3 91.6(6) . . ?
N4 Ni2 S3 175.1(5) . . ?
N3 Ni2 S3 88.0(4) . . ?
N4 Ni2 S4 91.0(4) . . ?
N3 Ni2 S4 163.7(5) . . ?
S3 Ni2 S4 90.75(18) . . ?
S2 Cu1 S4 130.80(19) . . ?
S2 Cu1 Br1 123.23(17) . . ?
S4 Cu1 Br1 105.97(14) . . ?
O1 S1 O2 113.7(7) . . ?
O1 S1 C1 101.0(10) . . ?
O2 S1 C1 108.1(11) . . ?
O1 S1 Ni1 115.0(6) . . ?
O2 S1 Ni1 117.5(6) . . ?
C1 S1 Ni1 98.6(7) . . ?
C10 S2 Ni1 97.0(7) . . ?
C10 S2 Cu1 107.6(7) . . ?
Ni1 S2 Cu1 95.65(19) . . ?
O3 S3 O4 114.5(7) . . ?
O3 S3 C11 106.7(8) . . ?
O4 S3 C11 105.7(8) . . ?
O3 S3 Ni2 121.1(5) . . ?
O4 S3 Ni2 106.9(5) . . ?
C11 S3 Ni2 100.1(6) . . ?
C20 S4 Ni2 98.4(5) . . ?
C20 S4 Cu1 103.1(7) . . ?
Ni2 S4 Cu1 97.32(17) . . ?
C2 N1 C3 113.0(16) . . ?
C2 N1 C6 104.5(14) . . ?
C3 N1 C6 108.7(13) . . ?
C2 N1 Ni1 113.6(12) . . ?
C3 N1 Ni1 107.3(11) . . ?
C6 N1 Ni1 109.6(12) . . ?
C9 N2 C8 112.1(16) . . ?
C9 N2 C5 103.7(13) . . ?
C8 N2 C5 110.0(14) . . ?
C9 N2 Ni1 111.8(12) . . ?
C8 N2 Ni1 110.1(11) . . ?
C5 N2 Ni1 108.9(12) . . ?
C12 N3 C13 106.0(12) . . ?
C12 N3 C16 107.6(14) . . ?
C13 N3 C16 113.8(14) . . ?
C12 N3 Ni2 113.8(10) . . ?
C13 N3 Ni2 115.9(11) . . ?
C16 N3 Ni2 99.7(9) . . ?
C18 N4 C19 111.5(14) . . ?
C18 N4 C15 109.2(14) . . ?
C19 N4 C15 102.9(13) . . ?
C18 N4 Ni2 106.7(11) . . ?
C19 N4 Ni2 111.1(11) . . ?
C15 N4 Ni2 115.6(11) . . ?
C2 C1 S1 112.3(17) . . ?
C1 C2 N1 114.1(18) . . ?
C4 C3 N1 114.0(16) . . ?
C3 C4 C5 110.3(15) . . ?
N2 C5 C4 114.0(15) . . ?
C7 C6 N1 113.8(16) . . ?
C8 C7 C6 115.3(16) . . ?
C7 C8 N2 116.4(16) . . ?
N2 C9 C10 113.1(16) . . ?
C9 C10 S2 107.0(15) . . ?
C12 C11 S3 105.1(12) . . ?
N3 C12 C11 113.0(12) . . ?
N3 C13 C14 111.4(13) . . ?
C13 C14 C15 113.1(16) . . ?
C14 C15 N4 110.2(15) . . ?
N3 C16 C17 112.7(15) . . ?
C18 C17 C16 114.4(15) . . ?
N4 C18 C17 114.3(15) . . ?
N4 C19 C20 109.0(14) . . ?
C19 C20 S4 110.4(12) . . ?

loop_
_geom_bond_atom_site_label_1
_geom_bond_atom_site_label_2
_geom_bond_distance
_geom_bond_site_symmetry_2
_geom_bond_publ_flag
Ni1 N2 1.959(15) . ?
Ni1 N1 1.967(15) . ?
Ni1 S1 2.102(5) . ?
Ni1 S2 2.159(6) . ?
Ni2 N4 1.908(15) . ?
Ni2 N3 1.994(12) . ?
Ni2 S3 2.101(5) . ?
Ni2 S4 2.152(4) . ?
Cu1 S2 2.245(5) . ?
Cu1 S4 2.248(5) . ?
Cu1 Br1 2.421(3) . ?
S1 O1 1.456(11) . ?
S1 O2 1.465(14) . ?
S1 C1 1.76(2) . ?
S2 C10 1.80(2) . ?
S3 O3 1.478(11) . ?
S3 O4 1.493(13) . ?
S3 C11 1.783(17) . ?
S4 C20 1.811(18) . ?
N1 C2 1.43(2) . ?
N1 C3 1.536(19) . ?
N1 C6 1.58(2) . ?
N2 C9 1.47(2) . ?
N2 C8 1.49(2) . ?
N2 C5 1.54(2) . ?
N3 C12 1.45(2) . ?
N3 C13 1.51(2) . ?
N3 C16 1.52(2) . ?
N4 C18 1.45(2) . ?
N4 C19 1.510(18) . ?
N4 C15 1.59(2) . ?
C1 C2 1.42(3) . ?
C3 C4 1.50(2) . ?
C4 C5 1.55(2) . ?
C6 C7 1.51(3) . ?
C7 C8 1.49(2) . ?
C9 C10 1.46(2) . ?
C11 C12 1.52(2) . ?
C13 C14 1.52(2) . ?
C14 C15 1.56(2) . ?
C16 C17 1.57(2) . ?
C17 C18 1.50(2) . ?
C19 C20 1.50(2) . ?

loop_
_geom_torsion_atom_site_label_1
_geom_torsion_atom_site_label_2
_geom_torsion_atom_site_label_3
_geom_torsion_atom_site_label_4
_geom_torsion
_geom_torsion_site_symmetry_1
_geom_torsion_site_symmetry_2
_geom_torsion_site_symmetry_3
_geom_torsion_site_symmetry_4
_geom_torsion_publ_flag
N2 Ni1 S1 O1 29(12) . . . . ?
N1 Ni1 S1 O1 -93.3(8) . . . . ?
S2 Ni1 S1 O1 86.1(7) . . . . ?
N2 Ni1 S1 O2 -109(12) . . . . ?
N1 Ni1 S1 O2 128.8(9) . . . . ?
S2 Ni1 S1 O2 -51.8(8) . . . . ?
N2 Ni1 S1 C1 135(12) . . . . ?
N1 Ni1 S1 C1 13.1(9) . . . . ?
S2 Ni1 S1 C1 -167.5(8) . . . . ?
N2 Ni1 S2 C10 17.0(8) . . . . ?
N1 Ni1 S2 C10 -143(17) . . . . ?
S1 Ni1 S2 C10 -161.0(6) . . . . ?
N2 Ni1 S2 Cu1 -91.6(5) . . . . ?
N1 Ni1 S2 Cu1 109(17) . . . . ?
S1 Ni1 S2 Cu1 90.4(2) . . . . ?
S4 Cu1 S2 C10 81.2(7) . . . . ?
Br1 Cu1 S2 C10 -99.0(7) . . . . ?
S4 Cu1 S2 Ni1 -179.59(19) . . . . ?
Br1 Cu1 S2 Ni1 0.2(3) . . . . ?
N4 Ni2 S3 O3 134(5) . . . . ?
N3 Ni2 S3 O3 -140.1(8) . . . . ?
S4 Ni2 S3 O3 23.6(6) . . . . ?
N4 Ni2 S3 O4 0(5) . . . . ?
N3 Ni2 S3 O4 86.4(7) . . . . ?
S4 Ni2 S3 O4 -109.9(5) . . . . ?
N4 Ni2 S3 C11 -110(5) . . . . ?
N3 Ni2 S3 C11 -23.6(8) . . . . ?
S4 Ni2 S3 C11 140.2(7) . . . . ?
N4 Ni2 S4 C20 -2.7(8) . . . . ?
N3 Ni2 S4 C20 -101.8(17) . . . . ?
S3 Ni2 S4 C20 172.7(7) . . . . ?
N4 Ni2 S4 Cu1 101.8(5) . . . . ?
N3 Ni2 S4 Cu1 2.7(16) . . . . ?
S3 Ni2 S4 Cu1 -82.8(2) . . . . ?
S2 Cu1 S4 C20 138.5(5) . . . . ?
Br1 Cu1 S4 C20 -41.3(5) . . . . ?
S2 Cu1 S4 Ni2 38.0(3) . . . . ?
Br1 Cu1 S4 Ni2 -141.77(16) . . . . ?
N2 Ni1 N1 C2 -173.2(15) . . . . ?
S1 Ni1 N1 C2 4.8(14) . . . . ?
S2 Ni1 N1 C2 -13(17) . . . . ?
N2 Ni1 N1 C3 61.2(12) . . . . ?
S1 Ni1 N1 C3 -120.8(11) . . . . ?
S2 Ni1 N1 C3 -139(16) . . . . ?
N2 Ni1 N1 C6 -56.7(11) . . . . ?
S1 Ni1 N1 C6 121.3(10) . . . . ?
S2 Ni1 N1 C6 103(16) . . . . ?
N1 Ni1 N2 C9 -173.8(13) . . . . ?
S1 Ni1 N2 C9 64(13) . . . . ?
S2 Ni1 N2 C9 6.8(12) . . . . ?
N1 Ni1 N2 C8 60.8(12) . . . . ?
S1 Ni1 N2 C8 -61(13) . . . . ?
S2 Ni1 N2 C8 -118.5(11) . . . . ?
N1 Ni1 N2 C5 -59.8(12) . . . . ?
S1 Ni1 N2 C5 178(100) . . . . ?
S2 Ni1 N2 C5 120.8(11) . . . . ?
N4 Ni2 N3 C12 176.2(13) . . . . ?
S3 Ni2 N3 C12 1.1(12) . . . . ?
S4 Ni2 N3 C12 -85(2) . . . . ?
N4 Ni2 N3 C13 52.9(13) . . . . ?
S3 Ni2 N3 C13 -122.2(12) . . . . ?
S4 Ni2 N3 C13 152.0(12) . . . . ?
N4 Ni2 N3 C16 -69.6(11) . . . . ?
S3 Ni2 N3 C16 115.3(10) . . . . ?
S4 Ni2 N3 C16 29(2) . . . . ?
N3 Ni2 N4 C18 69.9(11) . . . . ?
S3 Ni2 N4 C18 156(4) . . . . ?
S4 Ni2 N4 C18 -93.9(10) . . . . ?
N3 Ni2 N4 C19 -168.4(12) . . . . ?
S3 Ni2 N4 C19 -83(5) . . . . ?
S4 Ni2 N4 C19 27.7(11) . . . . ?
N3 Ni2 N4 C15 -51.7(12) . . . . ?
S3 Ni2 N4 C15 34(6) . . . . ?
S4 Ni2 N4 C15 144.4(11) . . . . ?
O1 S1 C1 C2 86.4(17) . . . . ?
O2 S1 C1 C2 -154.1(15) . . . . ?
Ni1 S1 C1 C2 -31.3(17) . . . . ?
S1 C1 C2 N1 40(2) . . . . ?
C3 N1 C2 C1 95(2) . . . . ?
C6 N1 C2 C1 -146.6(17) . . . . ?
Ni1 N1 C2 C1 -27(2) . . . . ?
C2 N1 C3 C4 163.1(16) . . . . ?
C6 N1 C3 C4 48(2) . . . . ?
Ni1 N1 C3 C4 -70.9(17) . . . . ?
N1 C3 C4 C5 65(2) . . . . ?
C9 N2 C5 C4 -174.9(17) . . . . ?
C8 N2 C5 C4 -55(2) . . . . ?
Ni1 N2 C5 C4 65.9(18) . . . . ?
C3 C4 C5 N2 -62(2) . . . . ?
C2 N1 C6 C7 129.2(16) . . . . ?
C3 N1 C6 C7 -109.9(16) . . . . ?
Ni1 N1 C6 C7 7.1(16) . . . . ?
N1 C6 C7 C8 58(2) . . . . ?
C6 C7 C8 N2 -56(2) . . . . ?
C9 N2 C8 C7 -138.0(16) . . . . ?
C5 N2 C8 C7 107.2(17) . . . . ?
Ni1 N2 C8 C7 -12.8(19) . . . . ?
C8 N2 C9 C10 88(2) . . . . ?
C5 N2 C9 C10 -153.8(18) . . . . ?
Ni1 N2 C9 C10 -37(2) . . . . ?
N2 C9 C10 S2 52(2) . . . . ?
Ni1 S2 C10 C9 -39.4(14) . . . . ?
Cu1 S2 C10 C9 58.8(15) . . . . ?
O3 S3 C11 C12 169.3(11) . . . . ?
O4 S3 C11 C12 -68.5(13) . . . . ?
Ni2 S3 C11 C12 42.4(13) . . . . ?
C13 N3 C12 C11 156.5(15) . . . . ?
C16 N3 C12 C11 -81.5(17) . . . . ?
Ni2 N3 C12 C11 28(2) . . . . ?
S3 C11 C12 N3 -47.0(19) . . . . ?
C12 N3 C13 C14 -130.4(16) . . . . ?
C16 N3 C13 C14 111.7(17) . . . . ?
Ni2 N3 C13 C14 -3.0(19) . . . . ?
N3 C13 C14 C15 -64(2) . . . . ?
C13 C14 C15 N4 64.2(19) . . . . ?
C18 N4 C15 C14 -115.9(16) . . . . ?
C19 N4 C15 C14 125.6(15) . . . . ?
Ni2 N4 C15 C14 4.4(18) . . . . ?
C12 N3 C16 C17 -171.3(13) . . . . ?
C13 N3 C16 C17 -54.2(18) . . . . ?
Ni2 N3 C16 C17 69.8(14) . . . . ?
N3 C16 C17 C18 -60(2) . . . . ?
C19 N4 C18 C17 171.8(15) . . . . ?
C15 N4 C18 C17 58.8(19) . . . . ?
Ni2 N4 C18 C17 -66.8(16) . . . . ?
C16 C17 C18 N4 56(2) . . . . ?
C18 N4 C19 C20 70.3(19) . . . . ?
C15 N4 C19 C20 -172.8(15) . . . . ?
Ni2 N4 C19 C20 -48.5(17) . . . . ?
N4 C19 C20 S4 45.4(18) . . . . ?
Ni2 S4 C20 C19 -22.5(13) . . . . ?
Cu1 S4 C20 C19 -122.1(12) . . . . ?
